data_7036528
loop_
_publ_author_name
'Sch\"adle, Dorothea'
'Meermann-Zimmermann, Melanie'
'Maichle-M\"ossmer, C\"acilia'
'Sch\"adle, Christoph'
'T\"ornroos, Karl W'
'Anwander, Reiner'

_publ_section_title
;
 Rare-earth metal methylidene complexes with Ln3(\m3-CH2)(\m3-Me)(\m2-Me)3
 core structure.
;
_journal_issue 41
_journal_name_full 'Dalton transactions (Cambridge, England : 2003)'
_journal_page_first 18101
_journal_page_last 18110
_journal_paper_doi 10.1039/c5dt02936h
_journal_volume 44
_journal_year 2015
_chemical_formula_sum 'C23 H50 Al2 La N Si'
_chemical_formula_weight 561.60
_chemical_name_systematic
;
 ?
;
_chemical_properties_physical 'Air-sensitive, Moisture-sensitive'
_space_group_crystal_system monoclinic
_space_group_IT_number 4
_space_group_name_Hall 'P 2yb'
_space_group_name_H-M_alt 'P 1 21 1'
_symmetry_space_group_name_Hall 'P 2yb'
_symmetry_space_group_name_H-M 'P 1 21 1'
_atom_sites_solution_hydrogens geom
_audit_creation_method SHELXL-2013
_audit_update_record
;
2015-09-10 deposited with the CCDC.
2015-09-14 downloaded from the CCDC.
;
_cell_angle_alpha 90
_cell_angle_beta 94.340(8)
_cell_angle_gamma 90
_cell_formula_units_Z 2
_cell_length_a 9.3816(9)
_cell_length_b 12.6128(8)
_cell_length_c 12.7570(12)
_cell_measurement_reflns_used 25625
_cell_measurement_temperature 173(2)
_cell_measurement_theta_max 27.27
_cell_measurement_theta_min 1.59
_cell_volume 1505.2(2)
_computing_cell_refinement X-Area
_computing_data_collection X-Area
_computing_data_reduction X-Area
_computing_molecular_graphics 'POV-Ray v. 3.6/ORTEP3'
_computing_publication_material 'SHELXL-97 (Sheldrick, 1997)'
_computing_structure_refinement 'SHELXL-2013 (Sheldrick, 2013)'
_computing_structure_solution 'SHELXS-97 (Sheldrick, 1990)'
_diffrn_ambient_temperature 173(2)
_diffrn_measured_fraction_theta_full 0.997
_diffrn_measured_fraction_theta_max 0.995
_diffrn_measurement_device_type Stoe-IPDS
_diffrn_measurement_method Phi
_diffrn_radiation_monochromator graphite
_diffrn_radiation_source 'fine-focus sealed tube'
_diffrn_radiation_type MoK\a
_diffrn_radiation_wavelength 0.71073
_diffrn_reflns_av_R_equivalents 0.0757
_diffrn_reflns_av_unetI/netI 0.0465
_diffrn_reflns_laue_measured_fraction_full 0.997
_diffrn_reflns_laue_measured_fraction_max 0.995
_diffrn_reflns_limit_h_max 11
_diffrn_reflns_limit_h_min -11
_diffrn_reflns_limit_k_max 15
_diffrn_reflns_limit_k_min -15
_diffrn_reflns_limit_l_max 16
_diffrn_reflns_limit_l_min -16
_diffrn_reflns_number 22337
_diffrn_reflns_point_group_measured_fraction_full 0.998
_diffrn_reflns_point_group_measured_fraction_max 0.994
_diffrn_reflns_theta_full 25.242
_diffrn_reflns_theta_max 26.740
_diffrn_reflns_theta_min 3.203
_exptl_absorpt_coefficient_mu 1.526
_exptl_absorpt_correction_T_max 1.1208
_exptl_absorpt_correction_T_min 0.5420
_exptl_absorpt_correction_type multi-scan
_exptl_absorpt_process_details Platon/mulabs
_exptl_crystal_colour colourless
_exptl_crystal_density_diffrn 1.239
_exptl_crystal_description column
_exptl_crystal_F_000 584
_exptl_crystal_size_max 0.400
_exptl_crystal_size_mid 0.200
_exptl_crystal_size_min 0.100
_refine_diff_density_max 0.517
_refine_diff_density_min -0.482
_refine_diff_density_rms 0.065
_refine_ls_abs_structure_details
;
 Flack x determined using 2756 quotients [(I+)-(I-)]/[(I+)+(I-)]
 (Parsons and Flack (2004), Acta Cryst. A60, s61).
;
_refine_ls_abs_structure_Flack -0.021(11)
_refine_ls_extinction_method none
_refine_ls_goodness_of_fit_ref 1.022
_refine_ls_hydrogen_treatment constr
_refine_ls_matrix_type full
_refine_ls_number_parameters 269
_refine_ls_number_reflns 6352
_refine_ls_number_restraints 1
_refine_ls_restrained_S_all 1.022
_refine_ls_R_factor_all 0.0302
_refine_ls_R_factor_gt 0.0278
_refine_ls_shift/su_max 0.002
_refine_ls_shift/su_mean 0.000
_refine_ls_structure_factor_coef Fsqd
_refine_ls_weighting_details 'w=1/[\s^2^(Fo^2^)+(0.0361P)^2^+0.2844P] where P=(Fo^2^+2Fc^2^)/3'
_refine_ls_weighting_scheme calc
_refine_ls_wR_factor_gt 0.0644
_refine_ls_wR_factor_ref 0.0653
_reflns_Friedel_coverage 0.910
_reflns_friedel_fraction_full 0.999
_reflns_friedel_fraction_max 0.994
_reflns_number_gt 6054
_reflns_number_total 6352
_reflns_threshold_expression 'I > 2\s(I)'
_cod_data_source_file c5dt02936h2.cif
_cod_data_source_block Compound_5-La
_cod_depositor_comments 'Adding full bibliography for 7036525--7036534.cif.'
_cod_database_code 7036528
_shelx_space_group_comment
;
The symmetry employed for this shelxl refinement is uniquely defined
by the following loop, which should always be used as a source of
symmetry information in preference to the above space-group names.
They are only intended as comments.
;
_shelx_estimated_absorpt_t_min 0.580
_shelx_estimated_absorpt_t_max 0.862
_shelxl_version_number 2013-3

loop_
_space_group_symop_operation_xyz
'x, y, z'
'-x, y+1/2, -z'

loop_
_atom_site_label
_atom_site_type_symbol
_atom_site_fract_x
_atom_site_fract_y
_atom_site_fract_z
_atom_site_U_iso_or_equiv
_atom_site_adp_type
_atom_site_occupancy
_atom_site_site_symmetry_order
_atom_site_calc_flag
_atom_site_refinement_flags_posn
_atom_site_refinement_flags_adp
_atom_site_disorder_assembly
_atom_site_disorder_group
La1 La 0.68793(2) 0.37397(2) 0.81904(2) 0.02392(8) Uani 1 1 d . . . .
Si1 Si 0.66264(13) 0.38708(13) 0.52355(9) 0.0240(3) Uani 1 1 d . . . .
N1 N 0.6516(4) 0.4351(3) 0.6497(3) 0.0208(7) Uani 1 1 d . . . .
C1 C 0.9222(5) 0.4595(4) 0.9244(4) 0.0333(11) Uani 1 1 d . . A 3
H1A H 0.9240 0.3819 0.9284 0.050 Uiso 1 1 calc R U A 3
H1B H 1.0180 0.4873 0.9440 0.050 Uiso 1 1 calc R U A 3
H1C H 0.8918 0.4814 0.8525 0.050 Uiso 1 1 calc R U A 3
C2 C 0.5717(5) 0.4746(5) 0.9804(4) 0.0358(11) Uani 1 1 d . . A 3
H2A H 0.5636 0.3971 0.9818 0.054 Uiso 1 1 calc R U A 3
H2B H 0.5467 0.5003 0.9089 0.054 Uiso 1 1 calc R U A 3
H2C H 0.5066 0.5055 1.0286 0.054 Uiso 1 1 calc R U A 3
C3 C 0.7878(7) 0.6743(5) 1.0248(5) 0.0479(15) Uani 1 1 d . . A 3
H3A H 0.7140 0.7015 0.9732 0.072 Uiso 1 1 calc R U A 3
H3B H 0.8821 0.6972 1.0055 0.072 Uiso 1 1 calc R U A 3
H3C H 0.7711 0.7019 1.0946 0.072 Uiso 1 1 calc R U A 3
C4 C 0.8247(7) 0.4522(6) 1.1654(4) 0.0486(15) Uani 1 1 d . . A 3
H4A H 0.8256 0.3749 1.1576 0.073 Uiso 1 1 calc R U A 3
H4B H 0.7521 0.4725 1.2129 0.073 Uiso 1 1 calc R U A 3
H4C H 0.9189 0.4764 1.1944 0.073 Uiso 1 1 calc R U A 3
C5 C 0.8759(6) 0.2161(4) 0.7514(4) 0.0331(11) Uani 1 1 d . . B 3
H5A H 0.8558 0.2924 0.7516 0.050 Uiso 1 1 calc R U B 3
H5B H 0.8646 0.1894 0.6792 0.050 Uiso 1 1 calc R U B 3
H5C H 0.9741 0.2035 0.7806 0.050 Uiso 1 1 calc R U B 3
C6 C 0.5316(5) 0.1931(4) 0.7947(4) 0.0329(11) Uani 1 1 d . . B 3
H6A H 0.4937 0.2333 0.8522 0.049 Uiso 1 1 calc R U B 3
H6B H 0.4689 0.1327 0.7766 0.049 Uiso 1 1 calc R U B 3
H6C H 0.5360 0.2392 0.7331 0.049 Uiso 1 1 calc R U B 3
C7 C 0.7481(7) -0.0141(4) 0.8243(5) 0.0456(14) Uani 1 1 d . . B 3
H7A H 0.7433 -0.0315 0.7492 0.068 Uiso 1 1 calc R U B 3
H7B H 0.6686 -0.0483 0.8567 0.068 Uiso 1 1 calc R U B 3
H7C H 0.8390 -0.0396 0.8582 0.068 Uiso 1 1 calc R U B 3
C8 C 0.7661(7) 0.1937(5) 0.9878(4) 0.0394(13) Uani 1 1 d . . B 3
H8A H 0.7443 0.2697 0.9884 0.059 Uiso 1 1 calc R U B 3
H8B H 0.8659 0.1825 1.0139 0.059 Uiso 1 1 calc R U B 3
H8C H 0.7031 0.1562 1.0332 0.059 Uiso 1 1 calc R U B 3
C9 C 0.5915(5) 0.5327(3) 0.6802(3) 0.0206(8) Uani 1 1 d . . C 3
C10 C 0.4463(5) 0.5377(4) 0.7031(3) 0.0239(9) Uani 1 1 d . . C 3
C11 C 0.3955(5) 0.6299(4) 0.7491(4) 0.0303(10) Uani 1 1 d . . C 3
H11 H 0.2978 0.6340 0.7635 0.036 Uiso 1 1 calc R U C 3
C12 C 0.4840(6) 0.7142(4) 0.7739(4) 0.0324(11) Uani 1 1 d . . C 3
H12 H 0.4487 0.7746 0.8080 0.039 Uiso 1 1 calc R U C 3
C13 C 0.6247(6) 0.7109(4) 0.7492(4) 0.0313(10) Uani 1 1 d . . C 3
H13 H 0.6846 0.7705 0.7647 0.038 Uiso 1 1 calc R U C 3
C14 C 0.6808(5) 0.6224(4) 0.7022(4) 0.0244(9) Uani 1 1 d . . C 3
C15 C 0.8325(5) 0.6262(4) 0.6664(4) 0.0297(10) Uani 1 1 d . . C 3
H15A H 0.8693 0.5519 0.6645 0.036 Uiso 1 1 calc R U C 3
C16 C 0.8278(7) 0.6711(5) 0.5549(5) 0.0456(14) Uani 1 1 d . . C 3
H16A H 0.7643 0.6275 0.5080 0.068 Uiso 1 1 calc R U C 3
H16B H 0.9242 0.6705 0.5302 0.068 Uiso 1 1 calc R U C 3
H16C H 0.7918 0.7440 0.5549 0.068 Uiso 1 1 calc R U C 3
C17 C 0.9369(6) 0.6909(4) 0.7384(5) 0.0418(13) Uani 1 1 d . . C 3
H17A H 0.9393 0.6626 0.8100 0.063 Uiso 1 1 calc R U C 3
H17B H 0.9057 0.7651 0.7384 0.063 Uiso 1 1 calc R U C 3
H17C H 1.0326 0.6867 0.7128 0.063 Uiso 1 1 calc R U C 3
C18 C 0.3396(5) 0.4504(4) 0.6728(5) 0.0344(12) Uani 1 1 d . . C 3
H18 H 0.3940 0.3885 0.6474 0.041 Uiso 1 1 calc R U C 3
C19 C 0.2338(7) 0.4871(6) 0.5820(6) 0.0515(15) Uani 1 1 d . . C 3
H19A H 0.1754 0.4268 0.5560 0.077 Uiso 1 1 calc R U C 3
H19B H 0.2869 0.5153 0.5249 0.077 Uiso 1 1 calc R U C 3
H19C H 0.1716 0.5425 0.6072 0.077 Uiso 1 1 calc R U C 3
C20 C 0.2566(7) 0.4128(5) 0.7645(6) 0.0531(17) Uani 1 1 d . . C 3
H20A H 0.3239 0.3933 0.8239 0.080 Uiso 1 1 calc R U C 3
H20B H 0.1983 0.3511 0.7426 0.080 Uiso 1 1 calc R U C 3
H20C H 0.1943 0.4701 0.7859 0.080 Uiso 1 1 calc R U C 3
C21 C 0.8507(6) 0.3839(7) 0.4859(4) 0.0432(13) Uani 1 1 d . . D 3
H21A H 0.9087 0.3401 0.5362 0.065 Uiso 1 1 calc R U D 3
H21B H 0.8891 0.4562 0.4865 0.065 Uiso 1 1 calc R U D 3
H21C H 0.8531 0.3539 0.4152 0.065 Uiso 1 1 calc R U D 3
C22 C 0.5538(7) 0.4657(5) 0.4235(4) 0.0405(13) Uani 1 1 d . . E 3
H22A H 0.5707 0.5415 0.4362 0.061 Uiso 1 1 calc R U E 3
H22B H 0.4523 0.4499 0.4284 0.061 Uiso 1 1 calc R U E 3
H22C H 0.5812 0.4472 0.3531 0.061 Uiso 1 1 calc R U E 3
C23 C 0.5945(8) 0.2485(4) 0.5172(4) 0.0433(14) Uani 1 1 d . . F 3
H23A H 0.6511 0.2048 0.5685 0.065 Uiso 1 1 calc R U F 3
H23B H 0.6026 0.2201 0.4464 0.065 Uiso 1 1 calc R U F 3
H23C H 0.4941 0.2477 0.5335 0.065 Uiso 1 1 calc R U F 3
Al1 Al 0.77986(18) 0.51822(14) 1.02701(13) 0.0305(3) Uani 1 1 d . . A 3
Al2 Al 0.73544(17) 0.13858(11) 0.84157(12) 0.0298(3) Uani 1 1 d . . B 3

loop_
_atom_site_aniso_label
_atom_site_aniso_U_11
_atom_site_aniso_U_22
_atom_site_aniso_U_33
_atom_site_aniso_U_23
_atom_site_aniso_U_13
_atom_site_aniso_U_12
La1 0.03189(12) 0.01880(11) 0.02098(11) -0.00063(14) 0.00140(7) 0.00318(15)
Si1 0.0291(5) 0.0218(8) 0.0210(5) -0.0026(5) 0.0015(4) 0.0040(6)
N1 0.0237(19) 0.0150(18) 0.0238(18) -0.0026(13) 0.0029(14) 0.0005(13)
C1 0.027(2) 0.036(3) 0.037(3) -0.004(2) 0.003(2) -0.002(2)
C2 0.030(2) 0.047(3) 0.031(3) -0.008(2) 0.005(2) 0.006(2)
C3 0.051(4) 0.046(3) 0.048(3) -0.017(3) 0.012(3) -0.002(3)
C4 0.050(4) 0.066(4) 0.029(3) -0.002(3) -0.001(3) -0.003(3)
C5 0.034(3) 0.030(2) 0.036(3) 0.000(2) 0.007(2) 0.008(2)
C6 0.033(3) 0.026(2) 0.040(3) 0.003(2) 0.006(2) -0.0033(19)
C7 0.047(3) 0.022(3) 0.068(4) 0.000(2) 0.003(3) 0.002(2)
C8 0.050(3) 0.037(3) 0.031(3) -0.002(2) 0.002(3) -0.004(3)
C9 0.024(2) 0.018(2) 0.020(2) 0.0012(15) 0.0038(16) 0.0039(16)
C10 0.027(2) 0.023(2) 0.022(2) 0.0020(16) 0.0029(17) 0.0035(17)
C11 0.027(2) 0.034(3) 0.030(2) 0.002(2) 0.0074(19) 0.014(2)
C12 0.041(3) 0.025(2) 0.032(2) -0.0063(18) 0.003(2) 0.012(2)
C13 0.037(3) 0.019(2) 0.037(3) -0.0057(18) -0.002(2) 0.0009(19)
C14 0.026(2) 0.021(2) 0.026(2) -0.0004(17) 0.0010(17) 0.0011(17)
C15 0.025(2) 0.024(2) 0.041(3) -0.0020(19) 0.007(2) -0.0038(18)
C16 0.042(3) 0.046(3) 0.050(3) 0.009(3) 0.011(3) -0.009(3)
C17 0.030(3) 0.034(3) 0.061(4) -0.007(3) 0.001(3) -0.008(2)
C18 0.020(2) 0.028(2) 0.056(3) -0.003(2) 0.010(2) -0.0028(18)
C19 0.036(3) 0.057(4) 0.059(4) -0.006(3) -0.006(3) -0.006(3)
C20 0.032(3) 0.054(4) 0.075(4) 0.015(3) 0.015(3) -0.012(2)
C21 0.041(2) 0.053(4) 0.037(2) -0.003(3) 0.016(2) 0.011(4)
C22 0.048(3) 0.044(3) 0.029(3) 0.003(2) -0.003(2) 0.014(3)
C23 0.071(4) 0.028(3) 0.030(3) -0.011(2) -0.004(3) -0.008(2)
Al1 0.0319(8) 0.0355(8) 0.0243(8) -0.0067(6) 0.0028(6) -0.0004(7)
Al2 0.0356(8) 0.0193(7) 0.0344(7) 0.0013(5) 0.0028(6) 0.0012(6)

loop_
_atom_type_symbol
_atom_type_description
_atom_type_scat_dispersion_real
_atom_type_scat_dispersion_imag
_atom_type_scat_source
C C 0.0033 0.0016 'International Tables Vol C Tables 4.2.6.8 and 6.1.1.4'
Al Al 0.0645 0.0514 'International Tables Vol C Tables 4.2.6.8 and 6.1.1.4'
La La -0.2871 2.4523 'International Tables Vol C Tables 4.2.6.8 and 6.1.1.4'
Si Si 0.0817 0.0704 'International Tables Vol C Tables 4.2.6.8 and 6.1.1.4'
N N 0.0061 0.0033 'International Tables Vol C Tables 4.2.6.8 and 6.1.1.4'
H H 0.0000 0.0000 'International Tables Vol C Tables 4.2.6.8 and 6.1.1.4'

loop_
_geom_angle_atom_site_label_1
_geom_angle_atom_site_label_2
_geom_angle_atom_site_label_3
_geom_angle
N1 La1 C6 97.69(14)
N1 La1 C9 30.67(12)
C6 La1 C9 112.66(14)
N1 La1 C5 90.07(14)
C6 La1 C5 73.66(16)
C9 La1 C5 119.46(13)
N1 La1 Al2 115.55(9)
C6 La1 Al2 42.12(11)
C9 La1 Al2 144.06(9)
C5 La1 Al2 41.11(11)
N1 La1 Al1 125.92(9)
C6 La1 Al1 131.70(12)
C9 La1 Al1 99.72(9)
C5 La1 Al1 120.27(11)
Al2 La1 Al1 116.22(4)
N1 Si1 C22 112.5(2)
N1 Si1 C23 108.9(2)
C22 Si1 C23 107.6(3)
N1 Si1 C21 111.8(2)
C22 Si1 C21 108.4(3)
C23 Si1 C21 107.3(4)
C9 N1 Si1 127.7(3)
C9 N1 La1 93.8(2)
Si1 N1 La1 137.97(19)
Al1 C1 H1A 109.5
Al1 C1 H1B 109.5
H1A C1 H1B 109.5
Al1 C1 H1C 109.5
H1A C1 H1C 109.5
H1B C1 H1C 109.5
Al1 C2 H2A 109.5
Al1 C2 H2B 109.5
H2A C2 H2B 109.5
Al1 C2 H2C 109.5
H2A C2 H2C 109.5
H2B C2 H2C 109.5
Al1 C3 H3A 109.5
Al1 C3 H3B 109.5
H3A C3 H3B 109.5
Al1 C3 H3C 109.5
H3A C3 H3C 109.5
H3B C3 H3C 109.5
Al1 C4 H4A 109.5
Al1 C4 H4B 109.5
H4A C4 H4B 109.5
Al1 C4 H4C 109.5
H4A C4 H4C 109.5
H4B C4 H4C 109.5
Al2 C5 La1 74.03(15)
Al2 C5 H5A 109.5
La1 C5 H5A 35.6
Al2 C5 H5B 109.5
La1 C5 H5B 120.1
H5A C5 H5B 109.5
Al2 C5 H5C 109.5
La1 C5 H5C 125.9
H5A C5 H5C 109.5
H5B C5 H5C 109.5
Al2 C6 La1 76.57(16)
Al2 C6 H6A 109.5
La1 C6 H6A 72.8
Al2 C6 H6B 109.5
La1 C6 H6B 171.7
H6A C6 H6B 109.5
Al2 C6 H6C 109.5
La1 C6 H6C 62.6
H6A C6 H6C 109.5
H6B C6 H6C 109.5
Al2 C7 H7A 109.5
Al2 C7 H7B 109.5
H7A C7 H7B 109.5
Al2 C7 H7C 109.5
H7A C7 H7C 109.5
H7B C7 H7C 109.5
Al2 C8 H8A 109.5
Al2 C8 H8B 109.5
H8A C8 H8B 109.5
Al2 C8 H8C 109.5
H8A C8 H8C 109.5
H8B C8 H8C 109.5
C10 C9 N1 120.2(4)
C10 C9 C14 119.0(4)
N1 C9 C14 120.2(4)
C10 C9 La1 100.0(3)
N1 C9 La1 55.5(2)
C14 C9 La1 106.8(3)
C11 C10 C9 119.1(4)
C11 C10 C18 118.0(4)
C9 C10 C18 122.7(4)
C12 C11 C10 121.4(4)
C12 C11 H11 119.3
C10 C11 H11 119.3
C11 C12 C13 119.8(4)
C11 C12 H12 120.1
C13 C12 H12 120.1
C12 C13 C14 121.5(4)
C12 C13 H13 119.3
C14 C13 H13 119.3
C13 C14 C9 119.1(4)
C13 C14 C15 119.7(4)
C9 C14 C15 120.9(4)
C14 C15 C17 114.0(4)
C14 C15 C16 109.1(4)
C17 C15 C16 109.5(4)
C14 C15 H15A 108.0
C17 C15 H15A 108.0
C16 C15 H15A 108.0
C15 C16 H16A 109.5
C15 C16 H16B 109.5
H16A C16 H16B 109.5
C15 C16 H16C 109.5
H16A C16 H16C 109.5
H16B C16 H16C 109.5
C15 C17 H17A 109.5
C15 C17 H17B 109.5
H17A C17 H17B 109.5
C15 C17 H17C 109.5
H17A C17 H17C 109.5
H17B C17 H17C 109.5
C10 C18 C20 113.2(5)
C10 C18 C19 110.4(5)
C20 C18 C19 109.4(5)
C10 C18 H18 107.9
C20 C18 H18 107.9
C19 C18 H18 107.9
C18 C19 H19A 109.5
C18 C19 H19B 109.5
H19A C19 H19B 109.5
C18 C19 H19C 109.5
H19A C19 H19C 109.5
H19B C19 H19C 109.5
C18 C20 H20A 109.5
C18 C20 H20B 109.5
H20A C20 H20B 109.5
C18 C20 H20C 109.5
H20A C20 H20C 109.5
H20B C20 H20C 109.5
Si1 C21 H21A 109.5
Si1 C21 H21B 109.5
H21A C21 H21B 109.5
Si1 C21 H21C 109.5
H21A C21 H21C 109.5
H21B C21 H21C 109.5
Si1 C22 H22A 109.5
Si1 C22 H22B 109.5
H22A C22 H22B 109.5
Si1 C22 H22C 109.5
H22A C22 H22C 109.5
H22B C22 H22C 109.5
Si1 C23 H23A 109.5
Si1 C23 H23B 109.5
H23A C23 H23B 109.5
Si1 C23 H23C 109.5
H23A C23 H23C 109.5
H23B C23 H23C 109.5
C4 Al1 C3 115.5(3)
C4 Al1 C2 106.1(3)
C3 Al1 C2 107.3(3)
C4 Al1 C1 108.1(3)
C3 Al1 C1 108.7(3)
C2 Al1 C1 111.2(2)
C4 Al1 La1 121.1(2)
C3 Al1 La1 123.4(2)
C2 Al1 La1 55.66(15)
C1 Al1 La1 55.53(15)
C7 Al2 C8 116.5(3)
C7 Al2 C5 111.1(3)
C8 Al2 C5 107.7(2)
C7 Al2 C6 111.0(3)
C8 Al2 C6 102.6(2)
C5 Al2 C6 107.2(2)
C7 Al2 La1 167.4(2)
C8 Al2 La1 75.81(18)
C5 Al2 La1 64.86(14)
C6 Al2 La1 61.30(14)

loop_
_geom_bond_atom_site_label_1
_geom_bond_atom_site_label_2
_geom_bond_distance
La1 N1 2.295(4)
La1 C1 2.712(5)
La1 C2 2.716(5)
La1 C6 2.717(5)
La1 C9 2.779(4)
La1 C5 2.837(5)
La1 Al2 3.0127(14)
La1 Al1 3.2782(16)
Si1 N1 1.730(4)
Si1 C22 1.860(5)
Si1 C23 1.861(6)
Si1 C21 1.863(5)
N1 C9 1.421(5)
C1 Al1 2.076(5)
C1 H1A 0.9800
C1 H1B 0.9800
C1 H1C 0.9800
C2 Al1 2.072(5)
C2 H2A 0.9800
C2 H2B 0.9800
C2 H2C 0.9800
C3 Al1 1.971(7)
C3 H3A 0.9800
C3 H3B 0.9800
C3 H3C 0.9800
C4 Al1 1.968(6)
C4 H4A 0.9800
C4 H4B 0.9800
C4 H4C 0.9800
C5 Al2 2.060(5)
C5 H5A 0.9800
C5 H5B 0.9800
C5 H5C 0.9800
C6 Al2 2.077(5)
C6 H6A 0.9800
C6 H6B 0.9800
C6 H6C 0.9800
C7 Al2 1.943(6)
C7 H7A 0.9800
C7 H7B 0.9800
C7 H7C 0.9800
C8 Al2 1.992(6)
C8 H8A 0.9800
C8 H8B 0.9800
C8 H8C 0.9800
C9 C10 1.416(6)
C9 C14 1.423(6)
C10 C11 1.402(6)
C10 C18 1.518(7)
C11 C12 1.371(8)
C11 H11 0.9500
C12 C13 1.381(7)
C12 H12 0.9500
C13 C14 1.390(6)
C13 H13 0.9500
C14 C15 1.527(6)
C15 C17 1.527(7)
C15 C16 1.529(8)
C15 H15A 1.0000
C16 H16A 0.9800
C16 H16B 0.9800
C16 H16C 0.9800
C17 H17A 0.9800
C17 H17B 0.9800
C17 H17C 0.9800
C18 C20 1.530(8)
C18 C19 1.539(8)
C18 H18 1.0000
C19 H19A 0.9800
C19 H19B 0.9800
C19 H19C 0.9800
C20 H20A 0.9800
C20 H20B 0.9800
C20 H20C 0.9800
C21 H21A 0.9800
C21 H21B 0.9800
C21 H21C 0.9800
C22 H22A 0.9800
C22 H22B 0.9800
C22 H22C 0.9800
C23 H23A 0.9800
C23 H23B 0.9800
C23 H23C 0.9800
